data_7101571
loop_
_publ_author_name
'Manson, Jamie L.'
'Conner, Marianne M.'
'Schlueter, John A.'
'Lancaster, Tom'
'Blundell, Stephen J.'
'Brooks, Michael L.'
'Pratt, Francis L.'
'Papageorgiou, Thomas'
'Bianchi, Andreas D.'
'Wosnitza, Jochen'
'Whangbo, Myung-Hwan'

_publ_section_title
;
 [Cu(HF~2~)(pyz)~2~]BF~4~ (pyz = pyrazine): long-range magnetic ordering in a
 pseudo-cubic coordination polymer comprised of bridging HF~2~^-^ and pyrazine
 ligands
;
_journal_coden_ASTM CHCOFS
_journal_issue 47
_journal_name_full
;
 Chemical Communications (Cambridge, United Kingdom)
;
_journal_page_first 4894
_journal_page_last 4896
_journal_paper_doi 10.1039/b608791d
_journal_year 2006
_chemical_formula_moiety 'Cu 2+, (C4 H4 N2)2, H F2 1-, B F4 1-'
_chemical_formula_sum 'C8 H9 B Cu F6 N4'
_chemical_formula_weight 349.54
_chemical_name_common 'Bis(pyrazine) copper(ii) bifloride tetrafluoroborate'
_space_group_IT_number 125
_symmetry_cell_setting tetragonal
_symmetry_space_group_name_Hall '-P 4a 2b'
_symmetry_space_group_name_H-M 'P 4/n b m :2'
_atom_sites_solution_hydrogens geom
_atom_sites_solution_primary direct
_atom_sites_solution_secondary difmap
_audit_creation_method 'manual editing of SHELXL-97 cif file'
_cell_angle_alpha 90.00
_cell_angle_beta 90.00
_cell_angle_gamma 90.00
_cell_formula_units_Z 2
_cell_length_a 9.6901(4)
_cell_length_b 9.6901(4)
_cell_length_c 6.6193(4)
_cell_measurement_reflns_used 1858
_cell_measurement_temperature 298(2)
_cell_measurement_theta_max 28.209
_cell_measurement_theta_min 2.973
_cell_volume 621.54(5)
_computing_cell_refinement 'SAINT (Bruker, 2001)'
_computing_data_collection 'SMART (Siemens, 1995)'
_computing_data_reduction 'SAINT (Bruker, 2001)'
_computing_molecular_graphics 'SHELXTL (Sheldrick, 2001)'
_computing_publication_material 'SHELXTL (Sheldrick, 2001)'
_computing_structure_refinement 'SHELXTL (Sheldrick, 2001)'
_computing_structure_solution 'SHELXTL (Sheldrick, 2001)'
_diffrn_ambient_temperature 298(2)
_diffrn_measured_fraction_theta_full 0.995
_diffrn_measured_fraction_theta_max 0.995
_diffrn_measurement_device_type 'Siemens SMART CCD area detector'
_diffrn_measurement_method 'area detector \w scans'
_diffrn_radiation_monochromator graphite
_diffrn_radiation_source 'fine-focus sealed tube'
_diffrn_radiation_type MoK\a
_diffrn_radiation_wavelength 0.71073
_diffrn_reflns_av_R_equivalents 0.0238
_diffrn_reflns_av_sigmaI/netI 0.0117
_diffrn_reflns_limit_h_max 12
_diffrn_reflns_limit_h_min -12
_diffrn_reflns_limit_k_max 12
_diffrn_reflns_limit_k_min -12
_diffrn_reflns_limit_l_max 8
_diffrn_reflns_limit_l_min -8
_diffrn_reflns_number 5131
_diffrn_reflns_theta_full 28.21
_diffrn_reflns_theta_max 28.21
_diffrn_reflns_theta_min 2.97
_diffrn_standards_decay_% 0
_diffrn_standards_number 0
_exptl_absorpt_coefficient_mu 1.825
_exptl_absorpt_correction_T_max 0.664
_exptl_absorpt_correction_T_min 0.544
_exptl_absorpt_correction_type integration
_exptl_absorpt_process_details
;
(Sheldrick, 2001)
;
_exptl_crystal_colour blue
_exptl_crystal_density_diffrn 1.868
_exptl_crystal_density_method 'not measured'
_exptl_crystal_description block
_exptl_crystal_F_000 346
_exptl_crystal_size_max .38
_exptl_crystal_size_mid .32
_exptl_crystal_size_min .26
_refine_diff_density_max 1.952
_refine_diff_density_min -0.798
_refine_diff_density_rms 0.123
_refine_ls_extinction_method none
_refine_ls_goodness_of_fit_ref 1.067
_refine_ls_hydrogen_treatment mixed
_refine_ls_matrix_type full
_refine_ls_number_parameters 28
_refine_ls_number_reflns 423
_refine_ls_number_restraints 0
_refine_ls_restrained_S_all 1.067
_refine_ls_R_factor_all 0.0479
_refine_ls_R_factor_gt 0.0440
_refine_ls_shift/su_max 0.003
_refine_ls_shift/su_mean 0.001
_refine_ls_structure_factor_coef Fsqd
_refine_ls_weighting_details 'calc w=1/[\s^2^(Fo^2^)+(0.0887P)^2^+0.6494P] where P=(Fo^2^+2Fc^2^)/3'
_refine_ls_weighting_scheme calc
_refine_ls_wR_factor_gt 0.1220
_refine_ls_wR_factor_ref 0.1296
_reflns_number_gt 369
_reflns_number_total 423
_reflns_threshold_expression >2sigma(I)
_cod_data_source_file b608791d.txt
_cod_original_sg_symbol_H-M 'P 4/n b m'
_cod_database_code 7101571

loop_
_symmetry_equiv_pos_as_xyz
'x, y, z'
'-x+1/2, -y+1/2, z'
'-y+1/2, x, z'
'y, -x+1/2, z'
'-x+1/2, y, -z'
'x, -y+1/2, -z'
'y, x, -z'
'-y+1/2, -x+1/2, -z'
'-x, -y, -z'
'x-1/2, y-1/2, -z'
'y-1/2, -x, -z'
'-y, x-1/2, -z'
'x-1/2, -y, z'
'-x, y-1/2, z'
'-y, -x, z'
'y-1/2, x-1/2, z'

loop_
_atom_site_label
_atom_site_type_symbol
_atom_site_fract_x
_atom_site_fract_y
_atom_site_fract_z
_atom_site_U_iso_or_equiv
_atom_site_adp_type
_atom_site_occupancy
_atom_site_symmetry_multiplicity
_atom_site_calc_flag
_atom_site_refinement_flags
Cu Cu 0.2500 0.2500 0.5000 0.0261(4) Uani 1 8 d S
N N 0.1012(3) 0.3988(3) 0.5000 0.0296(7) Uani 1 2 d S
C C 0.0930(3) 0.4916(3) 0.3522(4) 0.0409(7) Uani 1 1 d .
H1 H 0.1564 0.4885 0.2469 0.049 Uiso 1 1 calc R
B B 0.2500 0.7500 0.0000 0.059(3) Uani 1 8 d S
F1 F 0.3340(4) 0.6660(4) 0.1056(10) 0.127(2) Uani 1 2 d S
F2 F 0.2500 0.2500 0.1665(6) 0.0622(15) Uani 1 4 d S
H2 H 0.2500 0.2500 0.0000 0.056 Uiso 1 8 d S

loop_
_atom_site_aniso_label
_atom_site_aniso_U_11
_atom_site_aniso_U_22
_atom_site_aniso_U_33
_atom_site_aniso_U_23
_atom_site_aniso_U_13
_atom_site_aniso_U_12
Cu 0.0178(4) 0.0178(4) 0.0427(6) 0.000 0.000 0.000
N 0.0223(9) 0.0223(9) 0.0443(15) 0.0032(7) 0.0032(7) 0.0018(11)
C 0.0328(13) 0.0342(13) 0.0556(15) 0.0109(11) 0.0127(11) 0.0088(11)
B 0.055(5) 0.055(5) 0.066(7) 0.000 0.000 0.000
F1 0.109(3) 0.109(3) 0.165(5) 0.057(3) -0.057(3) -0.016(3)
F2 0.073(2) 0.073(2) 0.040(2) 0.000 0.000 0.000

loop_
_atom_type_symbol
_atom_type_description
_atom_type_scat_dispersion_real
_atom_type_scat_dispersion_imag
_atom_type_scat_source
C C 0.0033 0.0016 'International Tables Vol C Tables 4.2.6.8 and 6.1.1.4'
H H 0.0000 0.0000 'International Tables Vol C Tables 4.2.6.8 and 6.1.1.4'
B B 0.0013 0.0007 'International Tables Vol C Tables 4.2.6.8 and 6.1.1.4'
N N 0.0061 0.0033 'International Tables Vol C Tables 4.2.6.8 and 6.1.1.4'
F F 0.0171 0.0103 'International Tables Vol C Tables 4.2.6.8 and 6.1.1.4'
Cu Cu 0.3201 1.2651 'International Tables Vol C Tables 4.2.6.8 and 6.1.1.4'

loop_
_geom_angle_atom_site_label_1
_geom_angle_atom_site_label_2
_geom_angle_atom_site_label_3
_geom_angle
_geom_angle_site_symmetry_1
_geom_angle_site_symmetry_3
N Cu N 90.0 . 3
N Cu N 180.0 . 2
N Cu F2 90.0 . 5_556
N Cu F2 90.0 . .
F2 Cu F2 180.0 5_556 .
C N C 117.4(3) 8_556 .
C N Cu 121.30(17) . .
N C C 121.30(17) . 16_565
N C H1 119.3 . .
C C H1 119.3 16_565 .
F1 B F1 105.6(3) 11_565 .
F1 B F1 117.5(7) 2_565 .
Cu F2 H2 180.0 . .

loop_
_geom_bond_atom_site_label_1
_geom_bond_atom_site_label_2
_geom_bond_distance
_geom_bond_site_symmetry_2
Cu N 2.040(4) .
Cu F2 2.207(4) .
N C 1.331(3) .
C C 1.390(5) 16_565
C H1 0.9300 .
B F1 1.347(4) .
F2 H2 1.102(4) .

loop_
_geom_torsion_atom_site_label_1
_geom_torsion_atom_site_label_2
_geom_torsion_atom_site_label_3
_geom_torsion_atom_site_label_4
_geom_torsion
_geom_torsion_site_symmetry_1
_geom_torsion_site_symmetry_4
F2 Cu N C 149.35(16) 5_556 .
F2 Cu N C -30.65(16) . .
C N C C -0.003(1) 8_556 16_565
Cu N C C 180.0 . 16_565
